data_2004696
loop_
_publ_author_name
'Blackburn, A. C.'
'Dobson, A. J.'
'Gerkin, R. E.'

_publ_section_title
;
 Fluorene-1-carboxylic Acid
;
_journal_issue 4
_journal_name_full 'Acta Crystallographica Section C'
_journal_page_first 907
_journal_page_last 910
_journal_paper_doi 10.1107/S0108270195014971
_journal_volume 52
_journal_year 1996
_chemical_formula_moiety 'C14 H10 O2'
_chemical_formula_sum 'C14 H10 O2'
_chemical_formula_weight 210.23
_chemical_name_common 'fluorene-1-carboxylic acid'
_chemical_name_systematic ' ?'
_space_group_IT_number 14
_symmetry_cell_setting monoclinic
_symmetry_space_group_name_Hall '-P 2ybc'
_symmetry_space_group_name_H-M 'P 1 21/c 1'
_cell_angle_alpha 90
_cell_angle_beta 92.81(2)
_cell_angle_gamma 90
_cell_formula_units_Z 4
_cell_length_a 5.564(2)
_cell_length_b 5.327(2)
_cell_length_c 34.038(2)
_cell_measurement_reflns_used 25
_cell_measurement_temperature 296
_cell_measurement_theta_max 17.4
_cell_measurement_theta_min 15.4
_cell_volume 1007.7(5)
_computing_cell_refinement 'MSC/AFC Diffractometer Control Software'
_computing_data_collection
;MSC/AFC Diffractometer Control Software (Molecular Structure Corporation,
 1988)
;
_computing_data_reduction 'TEXSAN (Molecular Structure Corporation, 1989)'
_computing_molecular_graphics 'ORTEPII (Johnson, 1976)'
_computing_publication_material TEXSAN
_computing_structure_refinement TEXSAN
_computing_structure_solution 'SHELXS86 (Sheldrick, 1985)'
_diffrn_ambient_temperature 296
_diffrn_measurement_device AFC5S
_diffrn_measurement_method ' \w scans '
_diffrn_radiation_monochromator graphite
_diffrn_radiation_source 'X-ray tube'
_diffrn_radiation_type MoK\a
_diffrn_radiation_wavelength 0.71073
_diffrn_reflns_av_R_equivalents 0.033
_diffrn_reflns_limit_h_max 7
_diffrn_reflns_limit_h_min 0
_diffrn_reflns_limit_k_max 6
_diffrn_reflns_limit_k_min 0
_diffrn_reflns_limit_l_max 44
_diffrn_reflns_limit_l_min -44
_diffrn_reflns_number 2806
_diffrn_reflns_theta_max 27.50
_diffrn_reflns_theta_min 2.00
_diffrn_standards_decay_% 0
_diffrn_standards_interval_count 150
_diffrn_standards_number 6
_exptl_absorpt_coefficient_mu 0.086
_exptl_absorpt_correction_type none
_exptl_crystal_colour colorless
_exptl_crystal_density_diffrn 1.385
_exptl_crystal_description 'cut column'
_exptl_crystal_F_000 440
_exptl_crystal_size_max 0.34
_exptl_crystal_size_mid 0.27
_exptl_crystal_size_min 0.27
_refine_diff_density_max 0.26
_refine_diff_density_min -0.19
_refine_ls_extinction_coef '1.0(4) x 10^-6^'
_refine_ls_extinction_method 'Zachariasen (1963, 1968)'
_refine_ls_goodness_of_fit_obs 2.06
_refine_ls_hydrogen_treatment 'H atoms: see text'
_refine_ls_matrix_type full
_refine_ls_number_parameters 158
_refine_ls_number_reflns 1168
_refine_ls_R_factor_obs 0.054
_refine_ls_shift/esd_max '< 0.01'
_refine_ls_structure_factor_coef F
_refine_ls_weighting_details w=\s~F~^-2^
_refine_ls_weighting_scheme calc
_refine_ls_wR_factor_obs 0.066
_reflns_number_observed 1168
_reflns_number_total 2553
_reflns_observed_criterion 'I >3\s~I~'
_cod_data_source_file bk1185.cif
_cod_data_source_block fluorene-1-carboxylic_acid
_cod_depositor_comments
;
The following automatic conversions were performed:
'_symmetry_cell_setting' value 'Monoclinic' changed to 'monoclinic'
according to '/home/saulius/struct/CIF-dictionaries/cif_core.dic'
dictionary named 'cif_core.dic' version 2.4.1 from 2010-06-29.

Automatic conversion script
Id: cif_fix_enum 1527 2010-12-29 10:47:43Z saulius 

The following automatic conversions were performed:

'_symmetry_cell_setting' value 'Monoclinic' changed to 'monoclinic'
according to /home/saulius/struct/CIF-dictionaries/cif_core.dic
dictionary named 'cif_core.dic' version 2.4.1 from 2010-06-29.

Automatic conversion script
Id: cif_fix_values 1715 2011-07-08 13:25:40Z adriana 

The following automatic conversions were performed:

'_refine_ls_weighting_scheme' value 'w=\s~F~^-2^' was changed to
'calc'. New tag '_refine_ls_weighting_details' was created. The value
of the new tag was set to 'w=\s~F~^-2^'.

Automatic conversion script
Id: cif_fix_values 3143 2015-03-26 13:38:13Z robertas 
;
_cod_original_cell_volume 1007.8(6)
_cod_original_sg_symbol_H-M 'P 21/c'
_cod_database_code 2004696

loop_
_symmetry_equiv_pos_as_xyz
x,y,z
-x,1/2+y,1/2-z
'-x, -y, -z'
' x, 1/2 -y, 1/2 +z'

loop_
_atom_site_aniso_label
_atom_site_aniso_U_11
_atom_site_aniso_U_22
_atom_site_aniso_U_33
_atom_site_aniso_U_12
_atom_site_aniso_U_13
_atom_site_aniso_U_23
O(1) 0.075(2) 0.064(2) 0.0420(10) 0.025(2) 0.0230(10) 0.0200(10)
O(2) 0.063(2) 0.061(2) 0.048(2) 0.026(2) 0.0170(10) 0.0150(10)
C(1) 0.045(2) 0.038(2) 0.035(2) 0.004(2) 0.002(2) 0.004(2)
C(2) 0.053(2) 0.047(2) 0.037(2) 0.010(2) 0.011(2) 0.004(2)
C(3) 0.053(2) 0.054(3) 0.053(2) 0.014(2) 0.012(2) 0.005(2)
C(4) 0.055(2) 0.043(2) 0.045(2) 0.010(2) 0.007(2) 0.011(2)
C(5) 0.056(2) 0.049(2) 0.042(2) 0.003(2) 0.005(2) 0.006(2)
C(6) 0.060(2) 0.052(2) 0.048(2) -0.004(2) 0.008(2) 0.010(2)
C(7) 0.058(2) 0.064(3) 0.046(2) -0.001(2) 0.016(2) 0.003(2)
C(8) 0.053(2) 0.055(3) 0.044(2) 0.007(2) 0.011(2) -0.002(2)
C(9) 0.048(2) 0.038(2) 0.037(2) 0.009(2) 0.003(2) -0.001(2)
C(10) 0.042(2) 0.035(2) 0.035(2) -0.001(2) 0.000(2) 0.000(2)
C(11) 0.044(2) 0.032(2) 0.036(2) 0.002(2) 0.004(2) 0.002(2)
C(12) 0.042(2) 0.040(2) 0.032(2) 0.001(2) 0.0010(10) -0.002(2)
C(13) 0.046(2) 0.040(2) 0.034(2) 0.000(2) 0.000(2) -0.002(2)
C(14) 0.048(2) 0.044(2) 0.037(2) 0.006(2) 0.006(2) 0.002(2)

loop_
_atom_site_label
_atom_site_fract_x
_atom_site_fract_y
_atom_site_fract_z
_atom_site_U_iso_or_equiv
_atom_site_thermal_displace_type
_atom_site_type_symbol
O(1) 0.7083(5) 0.2582(5) 0.00564(7) 0.0600(9) Uij O
O(2) 0.4088(5) 0.3720(5) 0.04288(7) 0.0570(8) Uij O
C(1) 0.6628(6) 0.0359(6) 0.06474(9) 0.0391(10) Uij C
C(2) 0.8499(7) -0.1235(7) 0.05526(9) 0.045(1) Uij C
C(3) 0.9300(7) -0.3106(8) 0.08096(10) 0.053(1) Uij C
C(4) 0.8255(7) -0.3435(7) 0.11657(10) 0.048(1) Uij C
C(5) 0.5036(7) -0.3389(7) 0.19409(10) 0.049(1) Uij C
C(6) 0.3391(7) -0.3001(8) 0.22239(10) 0.053(1) Uij C
C(7) 0.1688(7) -0.1134(9) 0.21826(10) 0.056(1) Uij C
C(8) 0.1602(7) 0.0452(8) 0.18582(10) 0.050(1) Uij C
C(9) 0.3516(7) 0.1440(7) 0.11844(10) 0.041(1) Uij C
C(10) 0.5557(6) 0.0037(6) 0.10042(9) 0.0372(9) Uij C
C(11) 0.6390(6) -0.1872(6) 0.12611(9) 0.0371(9) Uij C
C(12) 0.4947(6) -0.1836(7) 0.16118(9) 0.0380(9) Uij C
C(13) 0.3241(6) 0.0074(7) 0.15705(9) 0.0398(10) Uij C
C(14) 0.5850(7) 0.2348(7) 0.03680(9) 0.043(1) Uij C
H(1) 0.656(8) 0.406(11) -0.012(1) 0.12(2) Uiso H
H(9) 0.388(6) 0.329(7) 0.125(1) 0.05(1) Uiso H
H(10) 0.203(6) 0.144(7) 0.102(1) 0.05(1) Uiso H
H(2) 0.926 -0.103 0.030 0.054 Uiso H
H(3) 1.062 -0.421 0.074 0.064 Uiso H
H(4) 0.883 -0.476 0.135 0.058 Uiso H
H(5) 0.624 -0.473 0.197 0.059 Uiso H
H(6) 0.343 -0.407 0.246 0.064 Uiso H
H(7) 0.052 -0.092 0.239 0.067 Uiso H
H(8) 0.041 0.181 0.183 0.060 Uiso H

loop_
_atom_type_symbol
_atom_type_scat_dispersion_real
_atom_type_scat_dispersion_imag
_atom_type_scat_source
H 0 0 'Stewart, Davidson and Simpson (1965)'
C .002 .002 'Cromer and Waber (1974)'
O .008 .006 'Cromer and Waber (1974)'

loop_
_geom_angle_atom_site_label_1
_geom_angle_atom_site_label_2
_geom_angle_atom_site_label_3
_geom_angle
_geom_angle_publ_flag
C(2) C(1) C(10) 118.9(3) yes
C(1) C(2) C(3) 120.9(3) yes
C(2) C(3) C(4) 120.6(3) yes
C(3) C(4) C(11) 118.9(3) yes
C(6) C(5) C(12) 118.4(3) yes
C(5) C(6) C(7) 121.0(3) yes
C(6) C(7) C(8) 121.1(3) yes
C(7) C(8) C(13) 118.4(4) yes
C(10) C(9) C(13) 102.9(3) yes
C(1) C(10) C(9) 130.9(3) yes
C(1) C(10) C(11) 119.4(3) yes
C(9) C(10) C(11) 109.6(3) yes
C(4) C(11) C(10) 121.2(3) yes
C(4) C(11) C(12) 130.1(3) yes
C(10) C(11) C(12) 108.6(3) yes
C(5) C(12) C(11) 130.3(3) yes
C(5) C(12) C(13) 120.8(3) yes
C(11) C(12) C(13) 108.9(3) yes
C(8) C(13) C(9) 129.8(3) yes
C(8) C(13) C(12) 120.2(3) yes
C(9) C(13) C(12) 109.9(3) yes
C(10) C(9) H(9) 114.0(10) yes
C(10) C(9) H(10) 114.0(10) yes
C(13) C(9) H(9) 107.0(10) yes
C(13) C(9) H(10) 111.0(10) yes
H(9) C(9) H(10) 105(2) yes
C(2) C(1) C(14) 119.2(3) yes
C(10) C(1) C(14) 121.9(3) yes
C(1) C(14) O(1) 116.5(3) yes
C(1) C(14) O(2) 121.4(3) yes
O(1) C(14) O(2) 122.0(3) yes
C(14) O(1) H(1) 114(2) yes

loop_
_geom_bond_atom_site_label_1
_geom_bond_atom_site_label_2
_geom_bond_distance
_geom_bond_publ_flag
C(1) C(2) 1.394(5) yes
C(1) C(10) 1.389(4) yes
C(2) C(3) 1.385(5) yes
C(3) C(4) 1.381(5) yes
C(4) C(11) 1.382(5) yes
C(5) C(6) 1.377(5) yes
C(5) C(12) 1.392(4) yes
C(6) C(7) 1.376(5) yes
C(7) C(8) 1.389(5) yes
C(8) C(13) 1.385(4) yes
C(9) C(10) 1.515(5) yes
C(9) C(13) 1.517(5) yes
C(10) C(11) 1.405(5) yes
C(11) C(12) 1.471(4) yes
C(12) C(13) 1.394(4) yes
C(9) H(9) 1.03(4) yes
C(9) H(10) 0.97(3) yes
C(1) C(14) 1.474(5) yes
C(14) O(1) 1.297(4) yes
C(14) O(2) 1.248(4) yes
O(1) O(2) 2.227(4) yes
O(1) H(1) 1.03(5) yes
